data_7701424
loop_
_publ_author_name
'Lan, Wenlong'
'Valverde-Mu\~noz, Francisco Javier'
'Dou, Yong'
'Hao, Xiaoyun'
'Mu\~noz, Carmen'
'Zhou, Zhen'
'Liu, Hui'
'Liu, Qingyun'
'Real Cabezos, Jos\'e Antonio A'
'Zhang, Daopeng'

_publ_section_title
;
 Thermal- and light-induced switchable one-dimensional rare looped-like
 spin crossover coordination polymer
;
_journal_name_full 'Dalton Transactions'
_journal_paper_doi 10.1039/C9DT03285A
_journal_year 2019
_chemical_formula_moiety 'C38 H28 Fe N10 O4 Se2, 4(C3 H7 N O)'
_chemical_formula_sum 'C50 H56 Fe N14 O8 Se2'
_chemical_formula_weight 1194.86
_space_group_IT_number 15
_space_group_name_Hall '-C 2yc'
_space_group_name_H-M_alt 'C 1 2/c 1'
_symmetry_cell_setting monoclinic
_symmetry_space_group_name_Hall '-C 2yc'
_symmetry_space_group_name_H-M 'C 1 2/c 1'
_atom_sites_solution_hydrogens geom
_atom_sites_solution_primary direct
_atom_sites_solution_secondary difmap
_audit_creation_method SHELXL-97
_audit_update_record
;
2019-02-19 deposited with the CCDC.    2019-10-22 downloaded from the CCDC.
;
_cell_angle_alpha 90.00
_cell_angle_beta 118.119(8)
_cell_angle_gamma 90.00
_cell_formula_units_Z 4
_cell_length_a 25.1307(14)
_cell_length_b 14.3256(8)
_cell_length_c 17.0759(11)
_cell_measurement_reflns_used 1892
_cell_measurement_temperature 105(2)
_cell_measurement_theta_max 26.104
_cell_measurement_theta_min 2.781
_cell_volume 5421.9(7)
_computing_cell_refinement 'SAINT-Plus (Bruker, 2001)'
_computing_data_collection 'APEX2 (Bruker, 2004)'
_computing_data_reduction SAINT-Plus
_computing_molecular_graphics 'SHELXTL (Sheldrick, 2008)'
_computing_publication_material SHELXTL
_computing_structure_refinement 'SHELXL-97 (Sheldrick, 2008)'
_computing_structure_solution 'SHELXS-97 (Sheldrick, 2008)'
_diffrn_ambient_temperature 105(2)
_diffrn_measured_fraction_theta_full 0.994
_diffrn_measured_fraction_theta_max 0.994
_diffrn_measurement_device_type 'Bruker APEX II CCD area-detector'
_diffrn_measurement_method '\f and \w scans'
_diffrn_radiation_monochromator graphite
_diffrn_radiation_source 'fine-focus sealed tube'
_diffrn_radiation_type MoK\a
_diffrn_radiation_wavelength 0.71073
_diffrn_reflns_av_R_equivalents 0.0304
_diffrn_reflns_av_sigmaI/netI 0.0555
_diffrn_reflns_limit_h_max 29
_diffrn_reflns_limit_h_min -18
_diffrn_reflns_limit_k_max 9
_diffrn_reflns_limit_k_min -17
_diffrn_reflns_limit_l_max 19
_diffrn_reflns_limit_l_min -20
_diffrn_reflns_number 8997
_diffrn_reflns_theta_full 25.01
_diffrn_reflns_theta_max 25.01
_diffrn_reflns_theta_min 3.10
_exptl_absorpt_coefficient_mu 1.686
_exptl_absorpt_correction_T_max 0.7742
_exptl_absorpt_correction_T_min 0.7185
_exptl_absorpt_correction_type multi-scan
_exptl_absorpt_process_details sadabs
_exptl_crystal_colour dark-brown
_exptl_crystal_density_diffrn 1.464
_exptl_crystal_density_method 'not measured'
_exptl_crystal_description block
_exptl_crystal_F_000 2448
_exptl_crystal_size_max 0.21
_exptl_crystal_size_mid 0.17
_exptl_crystal_size_min 0.16
_refine_diff_density_max 1.615
_refine_diff_density_min -0.976
_refine_diff_density_rms 0.106
_refine_ls_extinction_method none
_refine_ls_goodness_of_fit_ref 1.050
_refine_ls_hydrogen_treatment mixed
_refine_ls_matrix_type full
_refine_ls_number_parameters 343
_refine_ls_number_reflns 4758
_refine_ls_number_restraints 0
_refine_ls_restrained_S_all 1.050
_refine_ls_R_factor_all 0.0740
_refine_ls_R_factor_gt 0.0569
_refine_ls_shift/su_max 0.001
_refine_ls_shift/su_mean 0.000
_refine_ls_structure_factor_coef Fsqd
_refine_ls_weighting_details 'calc w=1/[\s^2^(Fo^2^)+(0.0591P)^2^+37.0260P] where P=(Fo^2^+2Fc^2^)/3'
_refine_ls_weighting_scheme calc
_refine_ls_wR_factor_gt 0.1360
_refine_ls_wR_factor_ref 0.1463
_reflns_number_gt 3836
_reflns_number_total 4758
_reflns_threshold_expression >2sigma(I)
_cod_data_source_file c9dt03285a2.cif
_cod_data_source_block feselt
_cod_original_cell_volume 5421.9(6)
_cod_original_sg_symbol_H-M C2/c
_cod_database_code 7701424

loop_
_symmetry_equiv_pos_as_xyz
'x, y, z'
'-x, y, -z+1/2'
'x+1/2, y+1/2, z'
'-x+1/2, y+1/2, -z+1/2'
'-x, -y, -z'
'x, -y, z-1/2'
'-x+1/2, -y+1/2, -z'
'x+1/2, -y+1/2, z-1/2'

loop_
_atom_site_label
_atom_site_type_symbol
_atom_site_fract_x
_atom_site_fract_y
_atom_site_fract_z
_atom_site_U_iso_or_equiv
_atom_site_adp_type
_atom_site_occupancy
_atom_site_symmetry_multiplicity
_atom_site_calc_flag
_atom_site_refinement_flags
Fe1 Fe 0.0000 -0.10319(6) 0.2500 0.0131(2) Uani 1 2 d S
Se1 Se 0.03334(2) -0.15237(4) 0.55289(3) 0.03033(19) Uani 1 1 d .
O1 O 0.25905(15) 0.1600(2) 0.3142(2) 0.0284(8) Uani 1 1 d .
O2 O 0.26834(14) 0.6198(2) 0.4686(2) 0.0250(8) Uani 1 1 d .
O3 O 0.12480(16) 0.5506(3) 0.6932(3) 0.0424(11) Uani 1 1 d .
O4 O 0.15135(18) 0.3417(3) 0.4518(3) 0.0390(10) Uani 1 1 d .
N1 N 0.01400(15) -0.1074(3) 0.3730(3) 0.0173(8) Uani 1 1 d .
N2 N 0.06335(16) -0.0032(3) 0.2840(2) 0.0155(8) Uani 1 1 d .
N3 N 0.19226(17) 0.2121(3) 0.3601(3) 0.0202(9) Uani 1 1 d .
H3A H 0.1856 0.2574 0.3873 0.024 Uiso 1 1 calc R
N4 N 0.18893(16) 0.5804(3) 0.3347(2) 0.0186(8) Uani 1 1 d .
H4 H 0.1767 0.5380 0.2943 0.022 Uiso 1 1 calc R
N5 N 0.06353(16) 0.7968(3) 0.2795(2) 0.0163(8) Uani 1 1 d .
N6 N 0.18118(18) 0.6387(3) 0.6488(3) 0.0271(10) Uani 1 1 d .
N7 N 0.0839(2) 0.4506(4) 0.4468(5) 0.0620(18) Uani 1 1 d .
C1 C 0.02160(18) -0.1246(3) 0.4435(3) 0.0169(10) Uani 1 1 d .
C2 C 0.0679(2) 0.0650(3) 0.3411(3) 0.0207(10) Uani 1 1 d .
H2 H 0.0410 0.0646 0.3642 0.025 Uiso 1 1 calc R
C3 C 0.1098(2) 0.1348(3) 0.3670(3) 0.0219(11) Uani 1 1 d .
H3 H 0.1107 0.1802 0.4065 0.026 Uiso 1 1 calc R
C4 C 0.1514(2) 0.1382(3) 0.3341(3) 0.0171(10) Uani 1 1 d .
C5 C 0.1467(2) 0.0684(3) 0.2740(3) 0.0208(10) Uani 1 1 d .
H5 H 0.1728 0.0675 0.2494 0.025 Uiso 1 1 calc R
C6 C 0.10307(19) 0.0011(3) 0.2519(3) 0.0182(10) Uani 1 1 d .
H6 H 0.1007 -0.0449 0.2119 0.022 Uiso 1 1 calc R
C7 C 0.2422(2) 0.2210(3) 0.3471(3) 0.0206(10) Uani 1 1 d .
C8 C 0.2735(2) 0.3136(3) 0.3737(3) 0.0171(10) Uani 1 1 d .
C9 C 0.2446(2) 0.3943(3) 0.3778(3) 0.0177(10) Uani 1 1 d .
H9 H 0.2043 0.3919 0.3645 0.021 Uiso 1 1 calc R
C10 C 0.27536(19) 0.4785(3) 0.4017(3) 0.0173(10) Uani 1 1 d .
C11 C 0.3359(2) 0.4817(3) 0.4234(3) 0.0203(10) Uani 1 1 d .
H11 H 0.3572 0.5375 0.4421 0.024 Uiso 1 1 calc R
C12 C 0.3644(2) 0.4021(4) 0.4172(3) 0.0223(11) Uani 1 1 d .
H12 H 0.4047 0.4047 0.4304 0.027 Uiso 1 1 calc R
C13 C 0.3336(2) 0.3181(3) 0.3916(3) 0.0212(10) Uani 1 1 d .
H13 H 0.3529 0.2650 0.3863 0.025 Uiso 1 1 calc R
C14 C 0.24483(19) 0.5660(3) 0.4064(3) 0.0186(10) Uani 1 1 d .
C15 C 0.14971(19) 0.6545(3) 0.3191(3) 0.0178(10) Uani 1 1 d .
C16 C 0.16041(19) 0.7304(3) 0.3757(3) 0.0178(10) Uani 1 1 d .
H16 H 0.1967 0.7354 0.4279 0.021 Uiso 1 1 calc R
C17 C 0.11685(19) 0.7976(3) 0.3536(3) 0.0166(9) Uani 1 1 d .
H17 H 0.1248 0.8472 0.3927 0.020 Uiso 1 1 calc R
C18 C 0.0540(2) 0.7239(3) 0.2242(3) 0.0179(10) Uani 1 1 d .
H18 H 0.0178 0.7216 0.1717 0.022 Uiso 1 1 calc R
C19 C 0.09465(19) 0.6532(3) 0.2412(3) 0.0191(10) Uani 1 1 d .
H19 H 0.0856 0.6045 0.2009 0.023 Uiso 1 1 calc R
C20 C 0.1909(2) 0.7285(4) 0.6192(4) 0.0333(13) Uani 1 1 d .
H20A H 0.1584 0.7699 0.6104 0.050 Uiso 1 1 calc R
H20B H 0.1922 0.7212 0.5642 0.050 Uiso 1 1 calc R
H20C H 0.2284 0.7543 0.6632 0.050 Uiso 1 1 calc R
C21 C 0.2258(3) 0.5668(4) 0.6631(4) 0.0410(14) Uani 1 1 d .
H21A H 0.2627 0.5812 0.7155 0.062 Uiso 1 1 calc R
H21B H 0.2332 0.5645 0.6128 0.062 Uiso 1 1 calc R
H21C H 0.2110 0.5074 0.6703 0.062 Uiso 1 1 calc R
C22 C 0.1357(2) 0.6243(4) 0.6659(4) 0.0335(13) Uani 1 1 d .
H22 H 0.1096 0.6741 0.6565 0.040 Uiso 1 1 calc R
C23 C 0.0511(9) 0.3931(13) 0.4746(17) 0.249(12) Uani 1 1 d .
H23A H 0.0097 0.4126 0.4464 0.374 Uiso 1 1 calc R
H23B H 0.0675 0.3976 0.5378 0.374 Uiso 1 1 calc R
H23C H 0.0536 0.3296 0.4585 0.374 Uiso 1 1 calc R
C24 C 0.0613(5) 0.5451(7) 0.4342(6) 0.096(3) Uani 1 1 d .
H24A H 0.0805 0.5818 0.4076 0.144 Uiso 1 1 calc R
H24B H 0.0699 0.5715 0.4906 0.144 Uiso 1 1 calc R
H24C H 0.0185 0.5448 0.3960 0.144 Uiso 1 1 calc R
C25 C 0.1296(4) 0.4152(7) 0.4504(7) 0.093(3) Uani 1 1 d .
H25 H 0.1559 0.4621 0.4528 0.111 Uiso 1 1 calc R

loop_
_atom_site_aniso_label
_atom_site_aniso_U_11
_atom_site_aniso_U_22
_atom_site_aniso_U_33
_atom_site_aniso_U_23
_atom_site_aniso_U_13
_atom_site_aniso_U_12
Fe1 0.0116(4) 0.0117(5) 0.0153(4) 0.000 0.0059(4) 0.000
Se1 0.0232(3) 0.0481(4) 0.0215(3) 0.0103(2) 0.0121(2) 0.0123(2)
O1 0.0290(18) 0.0216(19) 0.045(2) -0.0057(17) 0.0260(17) 0.0022(15)
O2 0.0219(17) 0.0204(18) 0.0235(17) -0.0067(15) 0.0029(15) -0.0005(15)
O3 0.029(2) 0.034(2) 0.048(2) 0.022(2) 0.0044(18) -0.0068(18)
O4 0.054(2) 0.023(2) 0.061(3) -0.012(2) 0.045(2) -0.0058(19)
N1 0.0125(18) 0.015(2) 0.024(2) 0.0008(17) 0.0083(16) 0.0005(16)
N2 0.0172(18) 0.014(2) 0.0177(18) 0.0034(16) 0.0098(16) 0.0045(15)
N3 0.026(2) 0.015(2) 0.027(2) -0.0030(17) 0.0186(18) 0.0005(17)
N4 0.0153(19) 0.013(2) 0.022(2) -0.0071(16) 0.0047(16) 0.0001(16)
N5 0.0158(18) 0.015(2) 0.0174(18) -0.0020(16) 0.0077(16) -0.0023(16)
N6 0.026(2) 0.023(2) 0.030(2) 0.0067(19) 0.0111(19) 0.0038(18)
N7 0.048(3) 0.055(4) 0.106(5) 0.028(4) 0.054(4) 0.018(3)
C1 0.010(2) 0.015(2) 0.025(3) -0.001(2) 0.0075(19) 0.0010(18)
C2 0.025(2) 0.019(2) 0.026(2) -0.001(2) 0.018(2) 0.001(2)
C3 0.032(3) 0.016(2) 0.026(2) -0.001(2) 0.021(2) 0.001(2)
C4 0.022(2) 0.011(2) 0.020(2) 0.0021(19) 0.010(2) 0.0038(19)
C5 0.019(2) 0.024(3) 0.022(2) 0.000(2) 0.012(2) 0.003(2)
C6 0.019(2) 0.019(2) 0.019(2) -0.0022(19) 0.012(2) 0.0025(19)
C7 0.020(2) 0.019(3) 0.024(2) 0.003(2) 0.011(2) 0.003(2)
C8 0.019(2) 0.015(2) 0.018(2) 0.0046(19) 0.0103(19) 0.0026(19)
C9 0.016(2) 0.018(2) 0.021(2) 0.002(2) 0.0096(19) 0.0015(19)
C10 0.016(2) 0.019(2) 0.014(2) 0.0020(19) 0.0043(19) -0.0003(19)
C11 0.015(2) 0.022(3) 0.021(2) 0.002(2) 0.0058(19) -0.004(2)
C12 0.014(2) 0.028(3) 0.025(2) 0.008(2) 0.009(2) 0.003(2)
C13 0.019(2) 0.020(3) 0.028(3) 0.007(2) 0.013(2) 0.006(2)
C14 0.018(2) 0.016(2) 0.024(2) 0.002(2) 0.011(2) -0.002(2)
C15 0.015(2) 0.016(2) 0.020(2) -0.004(2) 0.0069(19) -0.0014(19)
C16 0.014(2) 0.018(2) 0.018(2) -0.0015(19) 0.0053(19) -0.0029(19)
C17 0.017(2) 0.014(2) 0.019(2) -0.0027(19) 0.0077(19) -0.0004(19)
C18 0.015(2) 0.015(2) 0.017(2) -0.0008(19) 0.0016(19) -0.0012(19)
C19 0.019(2) 0.015(2) 0.022(2) -0.004(2) 0.008(2) -0.0033(19)
C20 0.031(3) 0.033(3) 0.035(3) 0.010(3) 0.015(3) 0.001(2)
C21 0.043(3) 0.039(3) 0.038(3) 0.003(3) 0.018(3) 0.019(3)
C22 0.020(3) 0.032(3) 0.037(3) 0.012(3) 0.003(2) 0.000(2)
C23 0.26(2) 0.22(2) 0.42(3) 0.13(2) 0.29(2) 0.065(17)
C24 0.126(8) 0.082(7) 0.089(6) -0.004(5) 0.058(6) 0.041(6)
C25 0.071(6) 0.074(6) 0.139(9) -0.061(6) 0.054(6) -0.011(5)

loop_
_atom_type_symbol
_atom_type_description
_atom_type_scat_dispersion_real
_atom_type_scat_dispersion_imag
_atom_type_scat_source
C C 0.0033 0.0016 'International Tables Vol C Tables 4.2.6.8 and 6.1.1.4'
H H 0.0000 0.0000 'International Tables Vol C Tables 4.2.6.8 and 6.1.1.4'
N N 0.0061 0.0033 'International Tables Vol C Tables 4.2.6.8 and 6.1.1.4'
O O 0.0106 0.0060 'International Tables Vol C Tables 4.2.6.8 and 6.1.1.4'
Fe Fe 0.3463 0.8444 'International Tables Vol C Tables 4.2.6.8 and 6.1.1.4'
Se Se -0.0929 2.2259 'International Tables Vol C Tables 4.2.6.8 and 6.1.1.4'

loop_
_geom_angle_atom_site_label_1
_geom_angle_atom_site_label_2
_geom_angle_atom_site_label_3
_geom_angle
_geom_angle_site_symmetry_1
_geom_angle_site_symmetry_3
N1 Fe1 N1 176.5(2) . 2
N1 Fe1 N2 89.69(15) . .
N1 Fe1 N2 92.83(15) 2 .
N1 Fe1 N2 92.83(15) . 2
N1 Fe1 N2 89.69(15) 2 2
N2 Fe1 N2 89.3(2) . 2
N1 Fe1 N5 88.09(15) . 2_545
N1 Fe1 N5 89.40(15) 2 2_545
N2 Fe1 N5 177.75(15) . 2_545
N2 Fe1 N5 90.46(14) 2 2_545
N1 Fe1 N5 89.40(15) . 1_545
N1 Fe1 N5 88.09(15) 2 1_545
N2 Fe1 N5 90.46(14) . 1_545
N2 Fe1 N5 177.75(15) 2 1_545
N5 Fe1 N5 89.9(2) 2_545 1_545
C1 N1 Fe1 169.5(4) . .
C2 N2 C6 115.8(4) . .
C2 N2 Fe1 120.8(3) . .
C6 N2 Fe1 123.5(3) . .
C7 N3 C4 127.6(4) . .
C7 N3 H3A 116.2 . .
C4 N3 H3A 116.2 . .
C14 N4 C15 128.4(4) . .
C14 N4 H4 115.8 . .
C15 N4 H4 115.8 . .
C17 N5 C18 115.8(4) . .
C17 N5 Fe1 123.3(3) . 1_565
C18 N5 Fe1 121.0(3) . 1_565
C22 N6 C20 121.4(5) . .
C22 N6 C21 122.1(5) . .
C20 N6 C21 116.4(4) . .
C25 N7 C23 115.3(10) . .
C25 N7 C24 133.3(8) . .
C23 N7 C24 110.4(9) . .
N1 C1 Se1 179.5(5) . .
N2 C2 C3 123.8(4) . .
N2 C2 H2 118.1 . .
C3 C2 H2 118.1 . .
C2 C3 C4 120.1(4) . .
C2 C3 H3 119.9 . .
C4 C3 H3 119.9 . .
N3 C4 C5 124.8(4) . .
N3 C4 C3 118.4(4) . .
C5 C4 C3 116.7(4) . .
C6 C5 C4 118.9(4) . .
C6 C5 H5 120.5 . .
C4 C5 H5 120.5 . .
N2 C6 C5 124.7(4) . .
N2 C6 H6 117.7 . .
C5 C6 H6 117.7 . .
O1 C7 N3 123.2(4) . .
O1 C7 C8 121.8(4) . .
N3 C7 C8 114.9(4) . .
C9 C8 C13 119.3(4) . .
C9 C8 C7 122.8(4) . .
C13 C8 C7 117.9(4) . .
C8 C9 C10 120.6(4) . .
C8 C9 H9 119.7 . .
C10 C9 H9 119.7 . .
C9 C10 C11 119.8(4) . .
C9 C10 C14 121.2(4) . .
C11 C10 C14 119.0(4) . .
C12 C11 C10 119.7(4) . .
C12 C11 H11 120.1 . .
C10 C11 H11 120.1 . .
C11 C12 C13 120.7(4) . .
C11 C12 H12 119.6 . .
C13 C12 H12 119.6 . .
C12 C13 C8 119.8(4) . .
C12 C13 H13 120.1 . .
C8 C13 H13 120.1 . .
O2 C14 N4 123.6(4) . .
O2 C14 C10 121.9(4) . .
N4 C14 C10 114.5(4) . .
N4 C15 C16 125.2(4) . .
N4 C15 C19 117.9(4) . .
C16 C15 C19 116.8(4) . .
C17 C16 C15 119.3(4) . .
C17 C16 H16 120.4 . .
C15 C16 H16 120.4 . .
N5 C17 C16 124.5(4) . .
N5 C17 H17 117.7 . .
C16 C17 H17 117.7 . .
N5 C18 C19 123.8(4) . .
N5 C18 H18 118.1 . .
C19 C18 H18 118.1 . .
C18 C19 C15 119.8(4) . .
C18 C19 H19 120.1 . .
C15 C19 H19 120.1 . .
N6 C20 H20A 109.5 . .
N6 C20 H20B 109.5 . .
H20A C20 H20B 109.5 . .
N6 C20 H20C 109.5 . .
H20A C20 H20C 109.5 . .
H20B C20 H20C 109.5 . .
N6 C21 H21A 109.5 . .
N6 C21 H21B 109.5 . .
H21A C21 H21B 109.5 . .
N6 C21 H21C 109.5 . .
H21A C21 H21C 109.5 . .
H21B C21 H21C 109.5 . .
O3 C22 N6 125.7(5) . .
O3 C22 H22 117.1 . .
N6 C22 H22 117.1 . .
N7 C23 H23A 109.5 . .
N7 C23 H23B 109.5 . .
H23A C23 H23B 109.5 . .
N7 C23 H23C 109.5 . .
H23A C23 H23C 109.5 . .
H23B C23 H23C 109.5 . .
N7 C24 H24A 109.5 . .
N7 C24 H24B 109.5 . .
H24A C24 H24B 109.5 . .
N7 C24 H24C 109.5 . .
H24A C24 H24C 109.5 . .
H24B C24 H24C 109.5 . .
O4 C25 N7 141.2(9) . .
O4 C25 H25 109.4 . .
N7 C25 H25 109.4 . .

loop_
_geom_bond_atom_site_label_1
_geom_bond_atom_site_label_2
_geom_bond_distance
_geom_bond_site_symmetry_2
Fe1 N1 1.960(4) .
Fe1 N1 1.960(4) 2
Fe1 N2 2.013(4) .
Fe1 N2 2.013(4) 2
Fe1 N5 2.024(4) 2_545
Fe1 N5 2.024(4) 1_545
Se1 C1 1.793(5) .
O1 C7 1.218(6) .
O2 C14 1.217(6) .
O3 C22 1.236(6) .
O4 C25 1.181(9) .
N1 C1 1.153(6) .
N2 C2 1.346(6) .
N2 C6 1.348(5) .
N3 C7 1.379(6) .
N3 C4 1.394(6) .
N3 H3A 0.8600 .
N4 C14 1.376(6) .
N4 C15 1.385(6) .
N4 H4 0.8600 .
N5 C17 1.341(6) .
N5 C18 1.351(6) .
N5 Fe1 2.024(4) 1_565
N6 C22 1.323(7) .
N6 C20 1.446(6) .
N6 C21 1.456(7) .
N7 C25 1.230(9) .
N7 C23 1.398(14) .
N7 C24 1.445(10) .
C2 C3 1.365(7) .
C2 H2 0.9300 .
C3 C4 1.401(6) .
C3 H3 0.9300 .
C4 C5 1.398(7) .
C5 C6 1.374(6) .
C5 H5 0.9300 .
C6 H6 0.9300 .
C7 C8 1.498(7) .
C8 C9 1.384(6) .
C8 C13 1.394(6) .
C9 C10 1.387(6) .
C9 H9 0.9300 .
C10 C11 1.387(6) .
C10 C14 1.491(6) .
C11 C12 1.377(7) .
C11 H11 0.9300 .
C12 C13 1.384(7) .
C12 H12 0.9300 .
C13 H13 0.9300 .
C15 C16 1.394(6) .
C15 C19 1.397(6) .
C16 C17 1.371(6) .
C16 H16 0.9300 .
C17 H17 0.9300 .
C18 C19 1.369(6) .
C18 H18 0.9300 .
C19 H19 0.9300 .
C20 H20A 0.9600 .
C20 H20B 0.9600 .
C20 H20C 0.9600 .
C21 H21A 0.9600 .
C21 H21B 0.9600 .
C21 H21C 0.9600 .
C22 H22 0.9300 .
C23 H23A 0.9600 .
C23 H23B 0.9600 .
C23 H23C 0.9600 .
C24 H24A 0.9600 .
C24 H24B 0.9600 .
C24 H24C 0.9600 .
C25 H25 0.9300 .
